data_7159306
loop_
_publ_author_name
'Nam, Seonghyeon'
'Lee, Sunhee'
'Kim, Woojin'
'Kim, Ikyon'

_publ_section_title
;
 Divergent synthesis of two types of indolizines from
 pyridine-2-acetonitrile, (hetero)arylglyoxal, and TMSCN.
;
_journal_issue 18
_journal_name_full 'Organic &amp; biomolecular chemistry'
_journal_page_first 3881
_journal_page_last 3895
_journal_paper_doi 10.1039/d3ob00471f
_journal_volume 21
_journal_year 2023
_chemical_formula_sum 'C15 H10 N2 O'
_chemical_formula_weight 234.25
_space_group_crystal_system orthorhombic
_space_group_IT_number 61
_space_group_name_Hall '-P 2ac 2ab'
_space_group_name_H-M_alt 'P b c a'
_atom_sites_solution_hydrogens geom
_audit_update_record
;
2023-03-03 deposited with the CCDC.	2023-04-18 downloaded from the CCDC.
;
_cell_angle_alpha 90
_cell_angle_beta 90
_cell_angle_gamma 90
_cell_formula_units_Z 8
_cell_length_a 12.1137(8)
_cell_length_b 9.2789(7)
_cell_length_c 21.5088(15)
_cell_measurement_reflns_used 9874
_cell_measurement_temperature 296.(2)
_cell_measurement_theta_max 28.0967
_cell_measurement_theta_min 2.3893
_cell_volume 2417.6(3)
_computing_cell_refinement 'SAINT V8.40A (Bruker Nano, Inc., 2019)'
_computing_data_collection 'Bruker Instrument Service v2019.11.0.3'
_computing_data_reduction 'SAINT V8.40A (Bruker Nano, Inc., 2019)'
_computing_structure_refinement 'SHELXL-2017/1 (Sheldrick, 2017)'
_computing_structure_solution 'SHELXT 2014/5 (Sheldrick, 2014)'
_diffrn_ambient_temperature 296.(2)
_diffrn_detector_area_resol_mean 8.3333
_diffrn_measured_fraction_theta_full 0.998
_diffrn_measured_fraction_theta_max 0.998
_diffrn_measurement_device_type 'Bruker APEX-II CCD'
_diffrn_measurement_method '\f and \w scans'
_diffrn_radiation_type MoK\a
_diffrn_radiation_wavelength 0.71073
_diffrn_reflns_av_R_equivalents 0.0509
_diffrn_reflns_av_unetI/netI 0.0139
_diffrn_reflns_limit_h_max 16
_diffrn_reflns_limit_h_min -15
_diffrn_reflns_limit_k_max 12
_diffrn_reflns_limit_k_min -12
_diffrn_reflns_limit_l_max 28
_diffrn_reflns_limit_l_min -28
_diffrn_reflns_number 95310
_diffrn_reflns_theta_full 28.17
_diffrn_reflns_theta_max 28.17
_diffrn_reflns_theta_min 1.89
_exptl_absorpt_coefficient_mu 0.083
_exptl_absorpt_correction_T_max 0.97
_exptl_absorpt_correction_T_min 0.85
_exptl_absorpt_correction_type multi-scan
_exptl_absorpt_process_details
;
SADABS-2016/2 - Bruker AXS area detector scaling and absorption correction
;
_exptl_crystal_colour 'clear yellow'
_exptl_crystal_density_diffrn 1.287
_exptl_crystal_density_method 'not measured'
_exptl_crystal_description Block
_exptl_crystal_F_000 976
_exptl_crystal_size_max 0.500
_exptl_crystal_size_mid 0.400
_exptl_crystal_size_min 0.350
_refine_diff_density_max 0.199
_refine_diff_density_min -0.207
_refine_ls_extinction_method none
_refine_ls_goodness_of_fit_ref 1.074
_refine_ls_hydrogen_treatment constr
_refine_ls_matrix_type full
_refine_ls_number_parameters 163
_refine_ls_number_reflns 2964
_refine_ls_number_restraints 0
_refine_ls_restrained_S_all 1.074
_refine_ls_R_factor_all 0.0705
_refine_ls_R_factor_gt 0.0468
_refine_ls_shift/su_max 0.000
_refine_ls_shift/su_mean 0.000
_refine_ls_structure_factor_coef Fsqd
_refine_ls_weighting_details 'w=1/[\s^2^(Fo^2^)+(0.0383P)^2^+0.9253P] where P=(Fo^2^+2Fc^2^)/3'
_refine_ls_weighting_scheme calc
_refine_ls_wR_factor_gt 0.1025
_refine_ls_wR_factor_ref 0.1205
_reflns_number_gt 2186
_reflns_number_total 2964
_reflns_threshold_expression 'I > 2\s(I)'
_cod_data_source_file d3ob00471f2.cif
_cod_data_source_block KWJ2143
_cod_depositor_comments
;
The following automatic conversions were performed:

data item '_exptl_absorpt_correction_type' value 'Multi-Scan' was
changed to 'multi-scan' in accordance with the
/home/data/users/saulius/crontab/automatic-downloads/rss-feeds/RSC/lib/dictionaries/cif_core.dic
dictionary named 'cif_core.dic' version 2.4.2 last updated on
2011-04-26.

Automatic conversion script
Id: cif_fix_values 8170 2020-07-09 18:12:32Z antanas 

 Adding full bibliography for 7159305--7159306.cif.
;
_cod_database_code 7159306

loop_
_space_group_symop_operation_xyz
'x, y, z'
'-x+1/2, -y, z+1/2'
'-x, y+1/2, -z+1/2'
'x+1/2, -y+1/2, -z'
'-x, -y, -z'
'x-1/2, y, -z-1/2'
'x, -y-1/2, z-1/2'
'-x-1/2, y-1/2, z'

loop_
_atom_site_type_symbol
_atom_site_label
_atom_site_fract_x
_atom_site_fract_y
_atom_site_fract_z
_atom_site_U_iso_or_equiv
_atom_site_adp_type
_atom_site_calc_flag
_atom_site_refinement_flags_adp
_atom_site_refinement_flags_occupancy
_atom_site_refinement_flags_posn
_atom_site_occupancy
_atom_site_disorder_assembly
_atom_site_disorder_group
O O1 0.31248(9) 0.67997(12) 0.41921(6) 0.0580(3) Uani d . . . 1 . .
N N1 0.28550(10) 0.29862(15) 0.25472(6) 0.0529(3) Uani d . . . 1 . .
C C9 0.23456(12) 0.45606(16) 0.33810(6) 0.0417(3) Uani d . . . 1 . .
C C11 0.20225(11) 0.35391(16) 0.28813(7) 0.0421(3) Uani d . . . 1 . .
C C6 0.49344(12) 0.58556(16) 0.42001(6) 0.0423(3) Uani d . . . 1 . .
C C7 0.37668(12) 0.59056(16) 0.39897(6) 0.0432(3) Uani d . . . 1 . .
C C8 0.33982(12) 0.48636(16) 0.35091(7) 0.0450(3) Uani d . . . 1 . .
H H8 0.393928 0.438811 0.328098 0.054 Uiso calc U . R 1 . .
C C12 0.09301(12) 0.31870(17) 0.27673(7) 0.0494(4) Uani d . . . 1 . .
H H12 0.036802 0.359557 0.300323 0.059 Uiso calc U . R 1 . .
C C5 0.56359(13) 0.47308(19) 0.40527(8) 0.0534(4) Uani d . . . 1 . .
H H5 0.538498 0.397585 0.380588 0.064 Uiso calc U . R 1 . .
C C10 0.14459(13) 0.51887(18) 0.37268(8) 0.0521(4) Uani d . . . 1 . .
C C1 0.53208(14) 0.69590(18) 0.45781(8) 0.0558(4) Uani d . . . 1 . .
H H1 0.485578 0.771762 0.468417 0.067 Uiso calc U . R 1 . .
N N2 0.06729(13) 0.5606(2) 0.39660(8) 0.0806(5) Uani d . . . 1 . .
C C14 0.15306(14) 0.16503(19) 0.19563(8) 0.0582(4) Uani d . . . 1 . .
H H14 0.139053 0.099912 0.163724 0.07 Uiso calc U . R 1 . .
C C13 0.06870(13) 0.22216(19) 0.22987(8) 0.0565(4) Uani d . . . 1 . .
H H13 -0.004056 0.196361 0.221706 0.068 Uiso calc U . R 1 . .
C C15 0.25934(15) 0.2064(2) 0.20964(8) 0.0590(4) Uani d . . . 1 . .
H H15 0.316463 0.167546 0.186119 0.071 Uiso calc U . R 1 . .
C C4 0.67104(15) 0.4725(2) 0.42714(9) 0.0644(5) Uani d . . . 1 . .
H H4 0.718315 0.397333 0.416724 0.077 Uiso calc U . R 1 . .
C C3 0.70780(15) 0.5828(2) 0.46415(8) 0.0659(5) Uani d . . . 1 . .
H H3 0.780056 0.582236 0.478769 0.079 Uiso calc U . R 1 . .
C C2 0.63885(16) 0.6936(2) 0.47967(8) 0.0655(5) Uani d . . . 1 . .
H H2 0.664121 0.767635 0.505083 0.079 Uiso calc U . R 1 . .

loop_
_atom_site_aniso_label
_atom_site_aniso_U_11
_atom_site_aniso_U_22
_atom_site_aniso_U_33
_atom_site_aniso_U_12
_atom_site_aniso_U_13
_atom_site_aniso_U_23
O1 0.0544(6) 0.0593(7) 0.0603(7) 0.0062(5) 0.0027(6) -0.0139(6)
N1 0.0417(7) 0.0649(8) 0.0522(7) 0.0021(6) -0.0030(6) -0.0118(7)
C9 0.0413(7) 0.0440(7) 0.0396(7) 0.0048(6) -0.0017(6) 0.0025(6)
C11 0.0392(7) 0.0457(8) 0.0415(7) 0.0029(6) -0.0048(6) 0.0019(6)
C6 0.0444(7) 0.0464(8) 0.0361(7) -0.0066(6) 0.0022(6) 0.0022(6)
C7 0.0458(8) 0.0456(8) 0.0384(7) -0.0031(6) 0.0041(6) -0.0002(6)
C8 0.0413(8) 0.0499(8) 0.0437(8) 0.0008(6) 0.0002(6) -0.0054(6)
C12 0.0402(8) 0.0567(9) 0.0515(9) 0.0044(7) -0.0054(7) -0.0003(7)
C5 0.0542(9) 0.0553(9) 0.0508(9) 0.0001(7) -0.0081(7) -0.0042(7)
C10 0.0432(8) 0.0630(10) 0.0503(9) 0.0073(7) -0.0073(7) -0.0080(8)
C1 0.0599(10) 0.0548(9) 0.0527(9) -0.0103(8) 0.0016(8) -0.0072(7)
N2 0.0504(9) 0.1073(14) 0.0841(12) 0.0148(9) -0.0011(8) -0.0297(11)
C14 0.0593(10) 0.0623(10) 0.0529(9) -0.0004(8) -0.0135(8) -0.0105(8)
C13 0.0449(8) 0.0653(10) 0.0592(10) -0.0031(7) -0.0146(7) -0.0008(8)
C15 0.0523(9) 0.0701(11) 0.0546(9) 0.0047(8) -0.0027(8) -0.0158(8)
C4 0.0539(10) 0.0746(12) 0.0645(11) 0.0083(9) -0.0080(8) 0.0042(9)
C3 0.0485(9) 0.0923(14) 0.0568(10) -0.0151(9) -0.0103(8) 0.0126(10)
C2 0.0643(11) 0.0766(12) 0.0557(10) -0.0252(10) -0.0079(9) -0.0065(9)

loop_
_atom_type_symbol
_atom_type_description
_atom_type_scat_dispersion_real
_atom_type_scat_dispersion_imag
_atom_type_scat_source
C C 0.0033 0.0016 'International Tables Vol C Tables 4.2.6.8 and 6.1.1.4'
H H 0.0000 0.0000 'International Tables Vol C Tables 4.2.6.8 and 6.1.1.4'
N N 0.0061 0.0033 'International Tables Vol C Tables 4.2.6.8 and 6.1.1.4'
O O 0.0106 0.0060 'International Tables Vol C Tables 4.2.6.8 and 6.1.1.4'

loop_
_geom_angle_atom_site_label_1
_geom_angle_atom_site_label_2
_geom_angle_atom_site_label_3
_geom_angle_site_symmetry_1
_geom_angle_site_symmetry_3
_geom_angle
_geom_angle_publ_flag
C15 N1 C11 . . 117.22(14) ?
C8 C9 C10 . . 122.03(14) ?
C8 C9 C11 . . 122.38(13) ?
C10 C9 C11 . . 115.58(13) ?
N1 C11 C12 . . 122.26(14) ?
N1 C11 C9 . . 115.71(12) ?
C12 C11 C9 . . 122.03(13) ?
C5 C6 C1 . . 118.92(14) ?
C5 C6 C7 . . 122.60(14) ?
C1 C6 C7 . . 118.44(14) ?
O1 C7 C8 . . 120.06(14) ?
O1 C7 C6 . . 121.35(14) ?
C8 C7 C6 . . 118.57(13) ?
C9 C8 C7 . . 124.64(14) ?
C9 C8 H8 . . 117.7 ?
C7 C8 H8 . . 117.7 ?
C13 C12 C11 . . 119.10(15) ?
C13 C12 H12 . . 120.5 ?
C11 C12 H12 . . 120.5 ?
C6 C5 C4 . . 120.19(16) ?
C6 C5 H5 . . 119.9 ?
C4 C5 H5 . . 119.9 ?
N2 C10 C9 . . 173.57(18) ?
C2 C1 C6 . . 120.34(17) ?
C2 C1 H1 . . 119.8 ?
C6 C1 H1 . . 119.8 ?
C13 C14 C15 . . 118.23(15) ?
C13 C14 H14 . . 120.9 ?
C15 C14 H14 . . 120.9 ?
C14 C13 C12 . . 119.06(15) ?
C14 C13 H13 . . 120.5 ?
C12 C13 H13 . . 120.5 ?
N1 C15 C14 . . 124.14(16) ?
N1 C15 H15 . . 117.9 ?
C14 C15 H15 . . 117.9 ?
C3 C4 C5 . . 120.00(18) ?
C3 C4 H4 . . 120.0 ?
C5 C4 H4 . . 120.0 ?
C2 C3 C4 . . 120.33(17) ?
C2 C3 H3 . . 119.8 ?
C4 C3 H3 . . 119.8 ?
C3 C2 C1 . . 120.21(17) ?
C3 C2 H2 . . 119.9 ?
C1 C2 H2 . . 119.9 ?

loop_
_geom_bond_atom_site_label_1
_geom_bond_atom_site_label_2
_geom_bond_site_symmetry_2
_geom_bond_distance
_geom_bond_publ_flag
O1 C7 . 1.2176(18) ?
N1 C15 . 1.331(2) ?
N1 C11 . 1.3403(19) ?
C9 C8 . 1.335(2) ?
C9 C10 . 1.442(2) ?
C9 C11 . 1.486(2) ?
C11 C12 . 1.385(2) ?
C6 C5 . 1.383(2) ?
C6 C1 . 1.389(2) ?
C6 C7 . 1.486(2) ?
C7 C8 . 1.484(2) ?
C8 H8 . 0.93 ?
C12 C13 . 1.380(2) ?
C12 H12 . 0.93 ?
C5 C4 . 1.384(2) ?
C5 H5 . 0.93 ?
C10 N2 . 1.137(2) ?
C1 C2 . 1.376(2) ?
C1 H1 . 0.93 ?
C14 C13 . 1.367(2) ?
C14 C15 . 1.377(2) ?
C14 H14 . 0.93 ?
C13 H13 . 0.93 ?
C15 H15 . 0.93 ?
C4 C3 . 1.371(3) ?
C4 H4 . 0.93 ?
C3 C2 . 1.366(3) ?
C3 H3 . 0.93 ?
C2 H2 . 0.93 ?
